data_7004844
loop_
_publ_author_name
'Adams, Christopher J.'
'Bartlett, Ian M.'
'Carlton, Susannah'
'Connelly, Neil G.'
'Harding, David J.'
'Hayward, Owen D.'
'Orpen, A. Guy'
'Patron, Elena'
'Ray, Christopher D.'
'Rieger, Philip H.'

_publ_section_title
;
 The d4/d3 redox pairs [MX(CO)(eta-RC[triple bond, length as
 m-dash]CR)Tp']z (z=0 and 1): structural consequences of electron
 transfer and implications for the inverse halide order.
;
_journal_issue 1
_journal_name_full 'Dalton transactions (Cambridge, England : 2003)'
_journal_page_first 62
_journal_page_last 72
_journal_paper_doi 10.1039/b611472e
_journal_year 2007
_chemical_formula_sum 'C24 H36 B Br Cl3 N6 O W'
_chemical_formula_weight 805.51
_chemical_name_systematic
;
?
;
_space_group_IT_number 2
_symmetry_cell_setting triclinic
_symmetry_space_group_name_Hall '-P 1'
_symmetry_space_group_name_H-M 'P -1'
_atom_sites_solution_hydrogens geom
_atom_sites_solution_primary direct
_atom_sites_solution_secondary difmap
_audit_creation_method SHELXL-97
_cell_angle_alpha 88.343(10)
_cell_angle_beta 70.03(2)
_cell_angle_gamma 78.054(9)
_cell_formula_units_Z 2
_cell_length_a 10.297(3)
_cell_length_b 11.663(2)
_cell_length_c 13.9347(16)
_cell_measurement_temperature 173(2)
_cell_volume 1537.2(6)
_computing_cell_refinement 'Siemens XSCANS'
_computing_data_collection 'Siemens XSCANS'
_computing_data_reduction 'Siemens SHELXTL'
_computing_molecular_graphics 'Siemens SHELXTL'
_computing_publication_material 'Siemens SHELXTL'
_computing_structure_refinement 'SHELXL-97 (Sheldrick, 1997)'
_computing_structure_solution 'SHELXS-97 (Sheldrick, 1990)'
_diffrn_ambient_temperature 173(2)
_diffrn_measured_fraction_theta_full 0.999
_diffrn_measured_fraction_theta_max 0.999
_diffrn_measurement_device_type 'CCD area detector'
_diffrn_measurement_method '\w scans'
_diffrn_radiation_monochromator graphite
_diffrn_radiation_source 'fine-focus sealed tube'
_diffrn_radiation_type MoK\a
_diffrn_radiation_wavelength 0.71073
_diffrn_reflns_av_R_equivalents 0.0428
_diffrn_reflns_av_sigmaI/netI 0.0560
_diffrn_reflns_limit_h_max 11
_diffrn_reflns_limit_h_min -11
_diffrn_reflns_limit_k_max 13
_diffrn_reflns_limit_k_min -13
_diffrn_reflns_limit_l_max 15
_diffrn_reflns_limit_l_min -15
_diffrn_reflns_number 12294
_diffrn_reflns_theta_full 24.00
_diffrn_reflns_theta_max 24.00
_diffrn_reflns_theta_min 1.79
_diffrn_standards_decay_% 0
_exptl_absorpt_coefficient_mu 5.346
_exptl_absorpt_correction_T_max .580
_exptl_absorpt_correction_T_min .359
_exptl_absorpt_correction_type multi-scan
_exptl_absorpt_process_details SADABS
_exptl_crystal_colour blue
_exptl_crystal_density_diffrn 1.740
_exptl_crystal_density_meas ?
_exptl_crystal_density_method .
_exptl_crystal_description needles
_exptl_crystal_F_000 790
_exptl_crystal_size_max 0.3
_exptl_crystal_size_mid 0.1
_exptl_crystal_size_min 0.1
_refine_diff_density_max 2.814
_refine_diff_density_min -1.777
_refine_diff_density_rms 0.171
_refine_ls_extinction_method none
_refine_ls_goodness_of_fit_ref 0.997
_refine_ls_hydrogen_treatment constr
_refine_ls_matrix_type full
_refine_ls_number_parameters 342
_refine_ls_number_reflns 4832
_refine_ls_number_restraints 0
_refine_ls_restrained_S_all 0.997
_refine_ls_R_factor_all 0.0475
_refine_ls_R_factor_gt 0.0390
_refine_ls_shift/su_max 0.002
_refine_ls_shift/su_mean 0.000
_refine_ls_structure_factor_coef Fsqd
_refine_ls_weighting_details 'calc w=1/[\s^2^(Fo^2^)+(0.0593P)^2^+0.0000P] where P=(Fo^2^+2Fc^2^)/3'
_refine_ls_weighting_scheme calc
_refine_ls_wR_factor_gt 0.0945
_refine_ls_wR_factor_ref 0.0974
_reflns_number_gt 4104
_reflns_number_total 4832
_reflns_threshold_expression >2sigma(I)
_cod_data_source_file b611472e.txt
_cod_data_source_block 12.CHCl3.C6H14
_cod_depositor_comments
;
The following automatic conversions were performed:
'_symmetry_cell_setting' value 'Triclinic' changed to 'triclinic'
according to '/home/saulius/struct/CIF-dictionaries/cif_core.dic'
dictionary named 'cif_core.dic' version 2.4.1 from 2010-06-29.

Automatic conversion script
Id: cif_fix_enum 1527 2010-12-29 10:47:43Z saulius 
;
_cod_original_cell_volume 1537.2(5)
_cod_original_sg_symbol_H-M P-1
_cod_database_code 7004844

loop_
_symmetry_equiv_pos_as_xyz
'x, y, z'
'-x, -y, -z'

loop_
_atom_site_label
_atom_site_type_symbol
_atom_site_fract_x
_atom_site_fract_y
_atom_site_fract_z
_atom_site_U_iso_or_equiv
_atom_site_adp_type
_atom_site_occupancy
_atom_site_symmetry_multiplicity
_atom_site_calc_flag
_atom_site_refinement_flags
_atom_site_disorder_assembly
_atom_site_disorder_group
W1 W 0.43354(3) 0.20992(2) 0.30714(2) 0.02089(12) Uani 1 1 d . A .
Br1 Br 0.18846(8) 0.25958(6) 0.28437(6) 0.02992(19) Uani 1 1 d . . .
O1 O 0.4726(7) 0.4664(5) 0.2702(5) 0.0477(16) Uani 1 1 d . A 1
N1 N 0.4152(6) 0.0187(5) 0.3042(4) 0.0192(12) Uani 1 1 d . . .
N2 N 0.5309(6) -0.0629(4) 0.2449(4) 0.0201(13) Uani 1 1 d . . .
N3 N 0.5265(6) 0.1739(4) 0.1372(4) 0.0221(13) Uani 1 1 d . . .
N4 N 0.6131(6) 0.0639(5) 0.0994(4) 0.0219(13) Uani 1 1 d . . .
N5 N 0.6557(6) 0.1429(5) 0.2882(4) 0.0211(13) Uani 1 1 d . . .
N6 N 0.7281(6) 0.0382(5) 0.2339(4) 0.0217(13) Uani 1 1 d . . .
C1 C 0.4594(8) 0.3696(6) 0.2811(6) 0.0282(17) Uani 1 1 d . . .
C2 C 0.3489(9) 0.4208(7) 0.4969(6) 0.042(2) Uani 1 1 d . A .
H2A H 0.2488 0.4579 0.5139 0.063 Uiso 1 1 calc R . .
H2B H 0.4073 0.4715 0.4529 0.063 Uiso 1 1 calc R . .
H2C H 0.3714 0.4090 0.5598 0.063 Uiso 1 1 calc R . .
C3 C 0.3784(8) 0.3048(6) 0.4419(6) 0.0291(17) Uani 1 1 d . . .
C4 C 0.3758(7) 0.1940(6) 0.4592(5) 0.0261(16) Uani 1 1 d . A .
C5 C 0.3481(9) 0.1204(7) 0.5497(6) 0.038(2) Uani 1 1 d . . .
H5A H 0.3636 0.0382 0.5274 0.056 Uiso 1 1 calc R A .
H5B H 0.2500 0.1467 0.5952 0.056 Uiso 1 1 calc R . .
H5C H 0.4122 0.1277 0.5863 0.056 Uiso 1 1 calc R . .
C6 C 0.1736(8) 0.0139(7) 0.4272(6) 0.0355(19) Uani 1 1 d . . .
H6A H 0.1577 -0.0207 0.4941 0.053 Uiso 1 1 calc R . .
H6B H 0.1025 0.0000 0.3994 0.053 Uiso 1 1 calc R . .
H6C H 0.1661 0.0986 0.4348 0.053 Uiso 1 1 calc R . .
C7 C 0.3173(8) -0.0408(6) 0.3564(5) 0.0256(16) Uani 1 1 d . . .
C8 C 0.3693(8) -0.1606(6) 0.3310(5) 0.0295(18) Uani 1 1 d . . .
H8 H 0.3213 -0.2222 0.3572 0.035 Uiso 1 1 calc R . .
C9 C 0.5030(8) -0.1721(6) 0.2611(5) 0.0242(16) Uani 1 1 d . . .
C10 C 0.6087(9) -0.2803(6) 0.2092(6) 0.0355(19) Uani 1 1 d . . .
H10A H 0.5635 -0.3480 0.2231 0.053 Uiso 1 1 calc R . .
H10B H 0.6875 -0.2931 0.2352 0.053 Uiso 1 1 calc R . .
H10C H 0.6442 -0.2704 0.1353 0.053 Uiso 1 1 calc R . .
C11 C 0.4314(9) 0.3576(6) 0.0620(6) 0.039(2) Uani 1 1 d . . .
H11A H 0.4162 0.3754 -0.0030 0.058 Uiso 1 1 calc R . .
H11B H 0.4837 0.4124 0.0761 0.058 Uiso 1 1 calc R . .
H11C H 0.3398 0.3655 0.1171 0.058 Uiso 1 1 calc R . .
C12 C 0.5154(8) 0.2331(6) 0.0554(5) 0.0248(16) Uani 1 1 d . . .
C13 C 0.5914(8) 0.1639(6) -0.0324(5) 0.0276(17) Uani 1 1 d . . .
H13 H 0.6006 0.1852 -0.1003 0.033 Uiso 1 1 calc R . .
C14 C 0.6520(8) 0.0573(6) -0.0031(5) 0.0253(16) Uani 1 1 d . . .
C15 C 0.7417(9) -0.0493(6) -0.0670(6) 0.036(2) Uani 1 1 d . . .
H15A H 0.7585 -0.0340 -0.1393 0.055 Uiso 1 1 calc R . .
H15B H 0.6933 -0.1150 -0.0483 0.055 Uiso 1 1 calc R . .
H15C H 0.8322 -0.0690 -0.0553 0.055 Uiso 1 1 calc R . .
C16 C 0.7114(9) 0.2910(7) 0.3865(6) 0.0365(19) Uani 1 1 d . . .
H16A H 0.7948 0.2993 0.4024 0.055 Uiso 1 1 calc R . .
H16B H 0.6331 0.2879 0.4502 0.055 Uiso 1 1 calc R . .
H16C H 0.6842 0.3582 0.3485 0.055 Uiso 1 1 calc R . .
C17 C 0.7449(8) 0.1810(6) 0.3235(6) 0.0308(18) Uani 1 1 d . . .
C18 C 0.8761(8) 0.1005(6) 0.2907(6) 0.0299(18) Uani 1 1 d . . .
H18 H 0.9586 0.1057 0.3050 0.036 Uiso 1 1 calc R . .
C19 C 0.8606(8) 0.0128(6) 0.2339(5) 0.0254(16) Uani 1 1 d . . .
C20 C 0.9658(9) -0.0939(7) 0.1810(7) 0.043(2) Uani 1 1 d . . .
H20A H 1.0552 -0.0955 0.1921 0.065 Uiso 1 1 calc R . .
H20B H 0.9814 -0.0924 0.1076 0.065 Uiso 1 1 calc R . .
H20C H 0.9302 -0.1640 0.2085 0.065 Uiso 1 1 calc R . .
C100 C 0.0961(10) 0.5778(7) 0.3037(7) 0.044(2) Uani 1 1 d . . .
H100 H 0.1473 0.4970 0.3107 0.053 Uiso 1 1 calc R . .
B1 B 0.6591(9) -0.0245(7) 0.1728(6) 0.0249(19) Uani 1 1 d . . .
H1 H 0.7290 -0.0942 0.1326 0.030 Uiso 1 1 calc R . .
Cl1 Cl 0.0369(3) 0.6536(2) 0.4225(2) 0.0702(8) Uani 1 1 d . . .
Cl2 Cl 0.2136(3) 0.6457(2) 0.2086(2) 0.0584(6) Uani 1 1 d . . .
Cl3 Cl -0.0479(3) 0.5650(2) 0.26655(19) 0.0553(6) Uani 1 1 d . . .
C102 C 0.8491(11) 0.2647(13) 0.0655(7) 0.088(4) Uani 1 1 d . . .
H10D H 0.8869 0.1828 0.0760 0.132 Uiso 1 1 calc R . .
H10E H 0.8126 0.2678 0.0089 0.132 Uiso 1 1 calc R . .
H10F H 0.7725 0.2990 0.1280 0.132 Uiso 1 1 calc R . .
C105 C 0.9815(14) 0.3427(8) 0.0369(8) 0.080(4) Uani 1 1 d . . .
H10G H 1.0193 0.3372 0.0937 0.096 Uiso 1 1 calc R . .
H10H H 1.0594 0.3060 -0.0252 0.096 Uiso 1 1 calc R . .
C106 C 0.9342(10) 0.4715(8) 0.0190(7) 0.050(2) Uani 1 1 d . . .
H10I H 0.8659 0.5122 0.0834 0.060 Uiso 1 1 calc R . .
H10J H 0.8870 0.4787 -0.0327 0.060 Uiso 1 1 calc R . .

loop_
_atom_site_aniso_label
_atom_site_aniso_U_11
_atom_site_aniso_U_22
_atom_site_aniso_U_33
_atom_site_aniso_U_23
_atom_site_aniso_U_13
_atom_site_aniso_U_12
W1 0.03040(19) 0.01462(16) 0.02032(17) -0.00007(11) -0.01096(13) -0.00653(12)
Br1 0.0343(4) 0.0222(4) 0.0373(4) -0.0017(3) -0.0185(4) -0.0036(3)
O1 0.075(5) 0.021(3) 0.061(4) 0.008(3) -0.036(4) -0.019(3)
N1 0.021(3) 0.018(3) 0.020(3) 0.001(2) -0.010(3) -0.002(2)
N2 0.027(3) 0.016(3) 0.020(3) 0.002(2) -0.011(3) -0.006(2)
N3 0.030(4) 0.013(3) 0.026(3) 0.001(2) -0.012(3) -0.006(2)
N4 0.032(4) 0.016(3) 0.020(3) -0.001(2) -0.009(3) -0.009(3)
N5 0.025(3) 0.016(3) 0.022(3) 0.002(2) -0.008(3) -0.006(2)
N6 0.029(4) 0.014(3) 0.024(3) 0.005(2) -0.010(3) -0.006(2)
C1 0.035(5) 0.025(4) 0.029(4) 0.000(3) -0.017(4) -0.007(3)
C2 0.053(6) 0.037(5) 0.034(5) -0.016(4) -0.008(4) -0.016(4)
C3 0.030(4) 0.033(4) 0.028(4) -0.005(3) -0.011(3) -0.008(3)
C4 0.024(4) 0.030(4) 0.024(4) -0.005(3) -0.008(3) -0.005(3)
C5 0.046(5) 0.041(5) 0.027(4) 0.000(4) -0.014(4) -0.010(4)
C6 0.034(5) 0.044(5) 0.033(5) 0.014(4) -0.013(4) -0.016(4)
C7 0.026(4) 0.034(4) 0.023(4) 0.012(3) -0.010(3) -0.016(3)
C8 0.042(5) 0.023(4) 0.032(4) 0.013(3) -0.016(4) -0.022(4)
C9 0.041(5) 0.018(4) 0.024(4) 0.005(3) -0.022(4) -0.010(3)
C10 0.053(5) 0.017(4) 0.041(5) 0.003(3) -0.020(4) -0.011(4)
C11 0.063(6) 0.021(4) 0.036(5) 0.015(3) -0.021(4) -0.013(4)
C12 0.034(4) 0.022(4) 0.025(4) 0.010(3) -0.016(3) -0.013(3)
C13 0.039(5) 0.032(4) 0.015(4) 0.008(3) -0.009(3) -0.016(4)
C14 0.030(4) 0.029(4) 0.019(4) 0.002(3) -0.006(3) -0.017(3)
C15 0.049(5) 0.030(4) 0.025(4) -0.008(3) -0.002(4) -0.017(4)
C16 0.046(5) 0.037(5) 0.037(5) -0.008(4) -0.024(4) -0.013(4)
C17 0.044(5) 0.025(4) 0.028(4) 0.003(3) -0.017(4) -0.011(4)
C18 0.030(4) 0.027(4) 0.041(5) 0.011(3) -0.019(4) -0.012(3)
C19 0.027(4) 0.020(4) 0.034(4) 0.008(3) -0.015(4) -0.010(3)
C20 0.041(5) 0.027(4) 0.068(6) 0.005(4) -0.026(5) -0.009(4)
C100 0.055(6) 0.020(4) 0.062(6) -0.004(4) -0.031(5) 0.000(4)
B1 0.034(5) 0.013(4) 0.024(4) -0.002(3) -0.007(4) -0.003(3)
Cl1 0.089(2) 0.0611(16) 0.0648(17) -0.0194(13) -0.0355(16) -0.0077(14)
Cl2 0.0499(15) 0.0407(13) 0.0825(18) 0.0044(12) -0.0211(13) -0.0080(11)
Cl3 0.0521(15) 0.0615(15) 0.0603(15) 0.0003(12) -0.0262(12) -0.0171(12)
C102 0.045(7) 0.195(14) 0.030(5) 0.044(7) -0.005(5) -0.057(8)
C105 0.155(12) 0.024(5) 0.052(7) -0.011(4) -0.041(7) 0.010(6)
C106 0.049(6) 0.050(6) 0.051(6) -0.003(4) -0.017(5) -0.009(4)

loop_
_atom_type_symbol
_atom_type_description
_atom_type_scat_dispersion_real
_atom_type_scat_dispersion_imag
_atom_type_scat_source
C C 0.0033 0.0016 'International Tables Vol C Tables 4.2.6.8 and 6.1.1.4'
H H 0.0000 0.0000 'International Tables Vol C Tables 4.2.6.8 and 6.1.1.4'
B B 0.0013 0.0007 'International Tables Vol C Tables 4.2.6.8 and 6.1.1.4'
N N 0.0061 0.0033 'International Tables Vol C Tables 4.2.6.8 and 6.1.1.4'
O O 0.0106 0.0060 'International Tables Vol C Tables 4.2.6.8 and 6.1.1.4'
Cl Cl 0.1484 0.1585 'International Tables Vol C Tables 4.2.6.8 and 6.1.1.4'
Br Br -0.2901 2.4595 'International Tables Vol C Tables 4.2.6.8 and 6.1.1.4'
W W -0.8490 6.8722 'International Tables Vol C Tables 4.2.6.8 and 6.1.1.4'

loop_
_geom_angle_atom_site_label_1
_geom_angle_atom_site_label_2
_geom_angle_atom_site_label_3
_geom_angle
_geom_angle_site_symmetry_1
_geom_angle_site_symmetry_3
_geom_angle_publ_flag
C1 W1 C4 106.8(3) . . ?
C1 W1 C3 69.4(3) . . ?
C4 W1 C3 37.7(3) . . ?
C1 W1 N5 93.0(3) . . ?
C4 W1 N5 91.4(2) . . ?
C3 W1 N5 97.4(3) . . ?
C1 W1 N3 87.1(3) . . ?
C4 W1 N3 163.7(2) . . ?
C3 W1 N3 156.2(2) . . ?
N5 W1 N3 79.3(2) . . ?
C1 W1 N1 168.9(2) . . ?
C4 W1 N1 84.3(2) . . ?
C3 W1 N1 121.7(2) . . ?
N5 W1 N1 86.54(19) . . ?
N3 W1 N1 81.93(19) . . ?
C1 W1 Br1 91.8(2) . . ?
C4 W1 Br1 100.8(2) . . ?
C3 W1 Br1 97.6(2) . . ?
N5 W1 Br1 165.00(15) . . ?
N3 W1 Br1 86.79(15) . . ?
N1 W1 Br1 85.98(14) . . ?
C7 N1 N2 106.9(5) . . ?
C7 N1 W1 134.2(5) . . ?
N2 N1 W1 118.6(4) . . ?
C9 N2 N1 109.4(5) . . ?
C9 N2 B1 129.8(6) . . ?
N1 N2 B1 120.7(5) . . ?
C12 N3 N4 106.2(5) . . ?
C12 N3 W1 135.1(5) . . ?
N4 N3 W1 118.7(4) . . ?
C14 N4 N3 109.7(5) . . ?
C14 N4 B1 129.8(6) . . ?
N3 N4 B1 120.3(5) . . ?
C17 N5 N6 106.8(6) . . ?
C17 N5 W1 132.7(5) . . ?
N6 N5 W1 120.4(4) . . ?
C19 N6 N5 110.4(5) . . ?
C19 N6 B1 128.8(6) . . ?
N5 N6 B1 120.3(6) . . ?
O1 C1 W1 176.9(6) . . ?
C4 C3 C2 141.4(7) . . ?
C4 C3 W1 69.5(4) . . ?
C2 C3 W1 149.1(6) . . ?
C3 C4 C5 136.6(7) . . ?
C3 C4 W1 72.9(4) . . ?
C5 C4 W1 150.5(6) . . ?
N1 C7 C8 109.4(6) . . ?
N1 C7 C6 124.6(7) . . ?
C8 C7 C6 125.9(6) . . ?
C9 C8 C7 106.8(6) . . ?
N2 C9 C8 107.6(6) . . ?
N2 C9 C10 122.4(7) . . ?
C8 C9 C10 130.0(6) . . ?
N3 C12 C13 109.7(6) . . ?
N3 C12 C11 123.6(6) . . ?
C13 C12 C11 126.7(6) . . ?
C12 C13 C14 107.4(6) . . ?
N4 C14 C13 107.1(6) . . ?
N4 C14 C15 123.3(6) . . ?
C13 C14 C15 129.6(6) . . ?
N5 C17 C18 108.9(6) . . ?
N5 C17 C16 125.3(7) . . ?
C18 C17 C16 125.8(7) . . ?
C19 C18 C17 106.3(6) . . ?
N6 C19 C18 107.6(6) . . ?
N6 C19 C20 123.4(6) . . ?
C18 C19 C20 129.0(7) . . ?
Cl1 C100 Cl2 111.9(5) . . ?
Cl1 C100 Cl3 110.7(5) . . ?
Cl2 C100 Cl3 109.9(5) . . ?
N2 B1 N4 109.0(6) . . ?
N2 B1 N6 110.1(6) . . ?
N4 B1 N6 108.2(5) . . ?
C106 C105 C102 113.9(10) . . ?
C105 C106 C106 109.0(10) . 2_765 ?

loop_
_geom_bond_atom_site_label_1
_geom_bond_atom_site_label_2
_geom_bond_distance
_geom_bond_site_symmetry_2
_geom_bond_publ_flag
W1 C1 1.942(7) . ?
W1 C4 2.010(7) . ?
W1 C3 2.051(7) . ?
W1 N5 2.185(6) . ?
W1 N3 2.246(6) . ?
W1 N1 2.279(5) . ?
W1 Br1 2.5953(10) . ?
O1 C1 1.164(8) . ?
N1 C7 1.336(8) . ?
N1 N2 1.383(7) . ?
N2 C9 1.359(8) . ?
N2 B1 1.506(10) . ?
N3 C12 1.342(8) . ?
N3 N4 1.401(7) . ?
N4 C14 1.346(8) . ?
N4 B1 1.549(9) . ?
N5 C17 1.332(9) . ?
N5 N6 1.382(7) . ?
N6 C19 1.335(9) . ?
N6 B1 1.559(10) . ?
C2 C3 1.497(10) . ?
C3 C4 1.312(10) . ?
C4 C5 1.484(10) . ?
C6 C7 1.490(10) . ?
C7 C8 1.398(10) . ?
C8 C9 1.370(10) . ?
C9 C10 1.498(10) . ?
C11 C12 1.517(10) . ?
C12 C13 1.379(10) . ?
C13 C14 1.386(10) . ?
C14 C15 1.489(10) . ?
C16 C17 1.487(10) . ?
C17 C18 1.412(10) . ?
C18 C19 1.378(10) . ?
C19 C20 1.488(10) . ?
C100 Cl1 1.751(9) . ?
C100 Cl2 1.758(9) . ?
C100 Cl3 1.763(9) . ?
C102 C105 1.723(16) . ?
C105 C106 1.521(12) . ?
C106 C106 1.557(17) 2_765 ?

loop_
_geom_torsion_atom_site_label_1
_geom_torsion_atom_site_label_2
_geom_torsion_atom_site_label_3
_geom_torsion_atom_site_label_4
_geom_torsion
_geom_torsion_site_symmetry_1
_geom_torsion_site_symmetry_2
_geom_torsion_site_symmetry_3
_geom_torsion_site_symmetry_4
_geom_torsion_publ_flag
C3 C4 C1 O1 10.1(10) . . . . ?
